data_1559330
loop_
_publ_author_name
'Amemiya, Erika'
'Loo, Aaron'
'Shlian, Daniel G.'
'Parkin, Gerard'

_publ_section_title
;
 Rhenium versus cadmium: an alternative structure for a thermally stable
 cadmium carbonyl compound
;
_journal_name_full 'Chemical Science'
_journal_paper_doi 10.1039/D0SC04596A
_journal_year 2020
_chemical_formula_sum 'C30 H16 Cl4 N8 O12 Re4 S4'
_chemical_formula_weight 1695.35
_space_group_crystal_system monoclinic
_space_group_IT_number 14
_space_group_name_Hall '-P 2ybc'
_space_group_name_H-M_alt 'P 1 21/c 1'
_atom_sites_solution_hydrogens geom
_audit_creation_method SHELXL-2014/7
_audit_update_record
;
2020-08-19 deposited with the CCDC.	2020-09-08 downloaded from the CCDC.
;
_cell_angle_alpha 90
_cell_angle_beta 99.7910(10)
_cell_angle_gamma 90
_cell_formula_units_Z 4
_cell_length_a 21.1222(9)
_cell_length_b 15.1915(7)
_cell_length_c 13.8822(6)
_cell_measurement_reflns_used 9976
_cell_measurement_temperature 180(2)
_cell_measurement_theta_max 23.92
_cell_measurement_theta_min 2.34
_cell_volume 4389.6(3)
_computing_cell_refinement 'Bruker SAINT'
_computing_data_collection 'Bruker APEX2'
_computing_data_reduction 'Bruker SAINT'
_computing_molecular_graphics 'Bruker SHELXTL'
_computing_publication_material 'Bruker SHELXTL'
_computing_structure_refinement 'SHELXL-2014/7 (Sheldrick, 2014)'
_computing_structure_solution 'SHELXS-97 (Sheldrick 2008)'
_diffrn_ambient_temperature 180(2)
_diffrn_measured_fraction_theta_full 1.000
_diffrn_measured_fraction_theta_max 1.000
_diffrn_measurement_device_type 'Bruker APEX-II CCD'
_diffrn_measurement_method '\f and \w scans'
_diffrn_radiation_type MoK\a
_diffrn_radiation_wavelength 0.71073
_diffrn_reflns_av_R_equivalents 0.0854
_diffrn_reflns_av_unetI/netI 0.0544
_diffrn_reflns_Laue_measured_fraction_full 1.000
_diffrn_reflns_Laue_measured_fraction_max 1.000
_diffrn_reflns_limit_h_max 25
_diffrn_reflns_limit_h_min -25
_diffrn_reflns_limit_k_max 18
_diffrn_reflns_limit_k_min -18
_diffrn_reflns_limit_l_max 16
_diffrn_reflns_limit_l_min -16
_diffrn_reflns_number 47546
_diffrn_reflns_point_group_measured_fraction_full 1.000
_diffrn_reflns_point_group_measured_fraction_max 1.000
_diffrn_reflns_theta_full 25.000
_diffrn_reflns_theta_max 25.025
_diffrn_reflns_theta_min 1.660
_exptl_absorpt_coefficient_mu 11.495
_exptl_absorpt_correction_T_max 0.7461
_exptl_absorpt_correction_T_min 0.5850
_exptl_absorpt_correction_type empirical
_exptl_absorpt_process_details sadabs
_exptl_crystal_colour yellow
_exptl_crystal_density_diffrn 2.565
_exptl_crystal_description prism
_exptl_crystal_F_000 3120
_exptl_crystal_size_max 0.080
_exptl_crystal_size_mid 0.070
_exptl_crystal_size_min 0.050
_refine_diff_density_max 2.390
_refine_diff_density_min -1.513
_refine_diff_density_rms 0.219
_refine_ls_extinction_method none
_refine_ls_goodness_of_fit_ref 1.014
_refine_ls_hydrogen_treatment constr
_refine_ls_matrix_type full
_refine_ls_number_parameters 558
_refine_ls_number_reflns 7752
_refine_ls_number_restraints 7
_refine_ls_restrained_S_all 1.016
_refine_ls_R_factor_all 0.0560
_refine_ls_R_factor_gt 0.0343
_refine_ls_shift/su_max 0.001
_refine_ls_shift/su_mean 0.000
_refine_ls_structure_factor_coef Fsqd
_refine_ls_weighting_details 'w=1/[\s^2^(Fo^2^)+(0.0242P)^2^+26.5713P] where P=(Fo^2^+2Fc^2^)/3'
_refine_ls_weighting_scheme calc
_refine_ls_wR_factor_gt 0.0673
_refine_ls_wR_factor_ref 0.0762
_reflns_Friedel_coverage 0.000
_reflns_number_gt 5879
_reflns_number_total 7752
_reflns_threshold_expression 'I > 2\s(I)'
_cod_data_source_file d0sc04596a2.cif
_cod_data_source_block Re4s10_F
_cod_original_sg_symbol_H-M 'P 21/c'
_cod_database_code 1559330
_shelx_shelxl_version_number 2014/7
_shelx_space_group_comment
; 
The symmetry employed for this shelxl refinement is uniquely defined 
by the following loop, which should always be used as a source of 
symmetry information in preference to the above space-group names. 
They are only intended as comments. 
;
_shelx_estimated_absorpt_t_min 0.460
_shelx_estimated_absorpt_t_max 0.597

loop_
_space_group_symop_operation_xyz
'x, y, z'
'-x, y+1/2, -z+1/2'
'-x, -y, -z'
'x, -y-1/2, z-1/2'

loop_
_atom_site_label
_atom_site_type_symbol
_atom_site_fract_x
_atom_site_fract_y
_atom_site_fract_z
_atom_site_U_iso_or_equiv
_atom_site_adp_type
_atom_site_occupancy
_atom_site_site_symmetry_order
_atom_site_calc_flag
_atom_site_refinement_flags_posn
_atom_site_refinement_flags_adp
_atom_site_refinement_flags_occupancy
_atom_site_disorder_assembly
_atom_site_disorder_group
Re1 Re 0.64519(2) 0.23631(2) 0.54616(3) 0.01881(10) Uani 1 1 d . . . . .
Re2 Re 0.60598(2) 0.56706(2) 0.74779(3) 0.01810(9) Uani 1 1 d . . . . .
Re3 Re 0.82729(2) 0.72598(2) 0.60817(3) 0.02127(10) Uani 1 1 d . . . . .
Re4 Re 0.89698(2) 0.36998(2) 0.49649(3) 0.02445(10) Uani 1 1 d . . . . .
S1 S 0.58674(11) 0.37609(15) 0.57962(17) 0.0232(5) Uani 1 1 d . . . . .
S2 S 0.71416(11) 0.64322(15) 0.76123(16) 0.0225(5) Uani 1 1 d . . . . .
S3 S 0.85667(12) 0.60576(15) 0.49642(17) 0.0246(5) Uani 1 1 d . . . . .
S4 S 0.81702(11) 0.27679(15) 0.56675(19) 0.0263(6) Uani 1 1 d . . . . .
N1 N 0.6877(4) 0.3067(5) 0.6773(5) 0.0227(18) Uani 1 1 d . . . . .
N2 N 0.6636(3) 0.4458(5) 0.7412(5) 0.0195(17) Uani 1 1 d . . . . .
N3 N 0.6338(3) 0.6012(5) 0.6089(5) 0.0181(17) Uani 1 1 d . . . . .
N4 N 0.7297(4) 0.6673(5) 0.5716(5) 0.0193(17) Uani 1 1 d . . . . .
N5 N 0.8565(3) 0.6010(5) 0.6797(5) 0.0194(17) Uani 1 1 d . . . . .
N6 N 0.8852(3) 0.4635(5) 0.6162(5) 0.0209(17) Uani 1 1 d . . . . .
N7 N 0.7962(4) 0.3967(5) 0.4363(5) 0.0218(18) Uani 1 1 d . . . . .
N8 N 0.7002(3) 0.3290(5) 0.4672(6) 0.0210(17) Uani 1 1 d . . . . .
O1 O 0.7322(3) 0.0739(4) 0.5551(5) 0.0374(18) Uani 1 1 d . . . . .
O2 O 0.5750(3) 0.1742(4) 0.3461(5) 0.0305(16) Uani 1 1 d . . . . .
O3 O 0.5647(3) 0.1131(4) 0.6505(5) 0.0376(18) Uani 1 1 d . . . . .
O4 O 0.4709(3) 0.4944(5) 0.6789(5) 0.0363(18) Uani 1 1 d . . . . .
O5 O 0.5895(4) 0.5082(4) 0.9538(5) 0.042(2) Uani 1 1 d . . . . .
O6 O 0.5411(3) 0.7413(4) 0.7852(5) 0.0339(17) Uani 1 1 d . . . . .
O7 O 0.8000(4) 0.8433(5) 0.7764(5) 0.0415(19) Uani 1 1 d . . . . .
O8 O 0.7894(4) 0.8857(5) 0.4752(5) 0.050(2) Uani 1 1 d . . . . .
O9 O 0.9627(4) 0.8041(6) 0.6447(6) 0.056(2) Uani 1 1 d . . . . .
O10 O 0.9704(3) 0.4892(5) 0.3761(5) 0.0400(19) Uani 1 1 d . . . . .
O11 O 1.0248(4) 0.3001(5) 0.6098(6) 0.051(2) Uani 1 1 d . . . . .
O12 O 0.8986(4) 0.2342(6) 0.3350(7) 0.066(3) Uani 1 1 d . . . . .
C1 C 0.7015(4) 0.1375(6) 0.5499(7) 0.024(2) Uani 1 1 d . . . . .
C2 C 0.6006(5) 0.1969(6) 0.4222(7) 0.022(2) Uani 1 1 d . . . . .
C3 C 0.5931(5) 0.1622(6) 0.6109(7) 0.026(2) Uani 1 1 d . . . . .
C4 C 0.5223(5) 0.5182(6) 0.7040(7) 0.026(2) Uani 1 1 d . . . . .
C5 C 0.5961(4) 0.5323(6) 0.8768(7) 0.023(2) Uani 1 1 d . . . . .
C6 C 0.5642(4) 0.6772(6) 0.7673(6) 0.022(2) Uani 1 1 d . . . . .
C7 C 0.8082(5) 0.7974(7) 0.7138(7) 0.029(2) Uani 1 1 d . . . . .
C8 C 0.8035(5) 0.8242(7) 0.5252(7) 0.032(3) Uani 1 1 d . . . . .
C9 C 0.9128(5) 0.7720(7) 0.6323(8) 0.037(3) Uani 1 1 d . . . . .
C10 C 0.9433(5) 0.4472(7) 0.4239(7) 0.032(2) Uani 1 1 d . . . . .
C11 C 0.9777(5) 0.3273(7) 0.5668(8) 0.038(3) Uani 1 1 d . . . . .
C12 C 0.9002(5) 0.2846(7) 0.3968(9) 0.038(3) Uani 1 1 d . . . . .
C13 C 0.7367(4) 0.2946(6) 0.7508(6) 0.021(2) Uani 1 1 d . . . . .
H13A H 0.7621 0.2428 0.7531 0.026 Uiso 1 1 calc R U . . .
C14 C 0.7504(4) 0.3572(6) 0.8236(7) 0.024(2) Uani 1 1 d . . . . .
H14A H 0.7839 0.3488 0.8779 0.028 Uiso 1 1 calc R U . . .
C15 C 0.7138(4) 0.4319(6) 0.8142(6) 0.023(2) Uani 1 1 d . . . . .
H15A H 0.7242 0.4768 0.8619 0.027 Uiso 1 1 calc R U . . .
C16 C 0.6499(4) 0.3803(6) 0.6751(6) 0.0169(19) Uani 1 1 d . . . . .
C17 C 0.6096(5) 0.5952(6) 0.5152(6) 0.022(2) Uani 1 1 d . . . . .
H17A H 0.5689 0.5682 0.4959 0.027 Uiso 1 1 calc R U . . .
C18 C 0.6426(4) 0.6275(6) 0.4440(6) 0.023(2) Uani 1 1 d . . . . .
H18A H 0.6245 0.6257 0.3765 0.027 Uiso 1 1 calc R U . . .
C19 C 0.7024(5) 0.6620(6) 0.4760(6) 0.024(2) Uani 1 1 d . . . . .
H19A H 0.7261 0.6834 0.4285 0.029 Uiso 1 1 calc R U . . .
C20 C 0.6924(5) 0.6385(6) 0.6362(6) 0.022(2) Uani 1 1 d . . . . .
C21 C 0.8684(4) 0.5702(7) 0.7713(7) 0.028(2) Uani 1 1 d . . . . .
H21A H 0.8622 0.6070 0.8242 0.034 Uiso 1 1 calc R U . . .
C22 C 0.8895(5) 0.4851(6) 0.7889(7) 0.029(2) Uani 1 1 d . . . . .
H22A H 0.8988 0.4627 0.8536 0.035 Uiso 1 1 calc R U . . .
C23 C 0.8968(4) 0.4333(7) 0.7099(7) 0.027(2) Uani 1 1 d . . . . .
H23A H 0.9105 0.3741 0.7213 0.032 Uiso 1 1 calc R U . . .
C24 C 0.8673(4) 0.5487(6) 0.6043(6) 0.021(2) Uani 1 1 d . . . . .
C25 C 0.7627(5) 0.4456(6) 0.3659(7) 0.025(2) Uani 1 1 d . . . . .
H25A H 0.7844 0.4874 0.3324 0.030 Uiso 1 1 calc R U . . .
C26 C 0.6975(4) 0.4365(6) 0.3410(7) 0.024(2) Uani 1 1 d . . . . .
H26A H 0.6737 0.4684 0.2880 0.029 Uiso 1 1 calc R U . . .
C27 C 0.6679(5) 0.3794(6) 0.3958(6) 0.024(2) Uani 1 1 d . . . . .
H27A H 0.6224 0.3753 0.3826 0.029 Uiso 1 1 calc R U . . .
C28 C 0.7653(4) 0.3380(6) 0.4860(6) 0.021(2) Uani 1 1 d . . . . .
C37 C 0.9480(10) 0.1112(15) 0.6679(15) 0.042(3) Uani 0.490(13) 1 d D . P A 1
H29A H 0.9343 0.1719 0.6802 0.050 Uiso 0.490(13) 1 calc R U P A 1
H29B H 0.9748 0.0867 0.7273 0.050 Uiso 0.490(13) 1 calc R U P A 1
Cl5 Cl 0.9885(7) 0.1025(13) 0.5536(14) 0.140(2) Uani 0.490(13) 1 d D . P A 1
Cl6 Cl 0.8765(8) 0.0347(10) 0.6143(13) 0.140(2) Uani 0.490(13) 1 d D . P A 1
C37A C 0.9536(12) 0.019(2) 0.650(2) 0.109(13) Uiso 0.510(13) 1 d D . P A 2
H29C H 0.9859 0.0324 0.7090 0.130 Uiso 0.510(13) 1 calc R U P A 2
H29D H 0.9571 -0.0434 0.6318 0.130 Uiso 0.510(13) 1 calc R U P A 2
Cl5A Cl 0.9599(7) 0.0957(12) 0.5466(14) 0.140(2) Uani 0.510(13) 1 d D . P A 2
Cl6A Cl 0.8692(8) 0.0487(10) 0.6682(13) 0.140(2) Uani 0.510(13) 1 d D . P A 2
C38 C 0.5706(5) 0.6217(8) 1.1244(8) 0.042(3) Uani 1 1 d . . . . .
H30A H 0.5573 0.5633 1.0964 0.050 Uiso 1 1 calc R U . . .
H30B H 0.5464 0.6338 1.1780 0.050 Uiso 1 1 calc R U . . .
Cl7 Cl 0.65355(14) 0.6204(2) 1.1712(2) 0.0504(8) Uani 1 1 d . . . . .
Cl8 Cl 0.55268(14) 0.70238(17) 1.0339(2) 0.0394(7) Uani 1 1 d . . . . .

loop_
_atom_site_aniso_label
_atom_site_aniso_U_11
_atom_site_aniso_U_22
_atom_site_aniso_U_33
_atom_site_aniso_U_23
_atom_site_aniso_U_13
_atom_site_aniso_U_12
Re1 0.0191(2) 0.01542(19) 0.0226(2) -0.00135(15) 0.00535(16) -0.00109(16)
Re2 0.0206(2) 0.01775(19) 0.01657(19) -0.00095(15) 0.00497(15) 0.00049(16)
Re3 0.0235(2) 0.0207(2) 0.0201(2) -0.00147(16) 0.00511(16) -0.00213(17)
Re4 0.0198(2) 0.0191(2) 0.0355(2) -0.00356(17) 0.00759(17) -0.00419(17)
S1 0.0224(13) 0.0217(13) 0.0245(13) -0.0044(10) 0.0012(10) 0.0011(10)
S2 0.0254(13) 0.0256(13) 0.0166(12) -0.0012(10) 0.0037(10) -0.0045(11)
S3 0.0317(14) 0.0222(13) 0.0218(13) 0.0010(10) 0.0094(11) 0.0017(11)
S4 0.0179(13) 0.0205(13) 0.0394(15) 0.0068(11) 0.0023(11) -0.0004(10)
N1 0.024(5) 0.023(4) 0.022(4) -0.001(3) 0.007(4) -0.001(4)
N2 0.018(4) 0.021(4) 0.020(4) -0.004(3) 0.003(3) 0.001(3)
N3 0.018(4) 0.018(4) 0.018(4) 0.000(3) 0.003(3) -0.004(3)
N4 0.025(4) 0.018(4) 0.014(4) -0.002(3) 0.003(3) 0.002(3)
N5 0.024(4) 0.019(4) 0.013(4) 0.001(3) -0.003(3) 0.003(3)
N6 0.020(4) 0.015(4) 0.028(5) 0.002(3) 0.006(3) -0.001(3)
N7 0.026(5) 0.013(4) 0.029(5) -0.004(3) 0.011(4) -0.003(3)
N8 0.016(4) 0.014(4) 0.033(5) -0.004(3) 0.007(4) -0.002(3)
O1 0.035(4) 0.022(4) 0.055(5) 0.003(3) 0.008(4) 0.004(3)
O2 0.031(4) 0.035(4) 0.024(4) -0.012(3) 0.004(3) 0.003(3)
O3 0.044(5) 0.025(4) 0.048(5) 0.008(3) 0.022(4) 0.005(4)
O4 0.026(4) 0.038(4) 0.045(5) -0.018(4) 0.008(4) -0.008(4)
O5 0.077(6) 0.034(4) 0.021(4) 0.009(3) 0.020(4) 0.009(4)
O6 0.046(5) 0.025(4) 0.033(4) 0.003(3) 0.014(4) 0.009(4)
O7 0.052(5) 0.039(5) 0.035(4) -0.019(4) 0.009(4) -0.008(4)
O8 0.082(6) 0.027(4) 0.036(5) 0.001(4) -0.004(4) 0.003(4)
O9 0.035(5) 0.063(6) 0.072(6) -0.010(5) 0.015(4) -0.018(4)
O10 0.039(5) 0.043(5) 0.043(5) -0.005(4) 0.021(4) -0.018(4)
O11 0.025(4) 0.047(5) 0.079(6) 0.013(4) 0.002(4) 0.006(4)
O12 0.038(5) 0.066(6) 0.096(7) -0.059(6) 0.012(5) -0.004(4)
C1 0.018(5) 0.015(5) 0.039(6) -0.009(4) 0.003(4) -0.009(4)
C2 0.027(6) 0.014(5) 0.028(6) 0.005(4) 0.015(5) 0.007(4)
C3 0.030(6) 0.016(5) 0.032(6) -0.002(4) 0.004(5) 0.008(5)
C4 0.033(6) 0.024(5) 0.024(5) -0.012(4) 0.013(5) 0.002(5)
C5 0.027(6) 0.020(5) 0.023(5) 0.000(4) 0.003(4) 0.011(4)
C6 0.019(5) 0.026(6) 0.020(5) 0.002(4) 0.006(4) -0.005(4)
C7 0.020(6) 0.035(6) 0.029(6) 0.000(5) -0.007(5) -0.004(5)
C8 0.044(7) 0.033(6) 0.019(5) -0.007(5) 0.010(5) -0.010(5)
C9 0.024(6) 0.047(7) 0.041(7) -0.004(5) 0.005(5) -0.013(5)
C10 0.035(6) 0.032(6) 0.029(6) -0.012(5) 0.008(5) -0.001(5)
C11 0.033(7) 0.033(6) 0.052(7) -0.002(5) 0.017(6) -0.007(5)
C12 0.016(5) 0.030(6) 0.068(8) -0.011(6) 0.009(5) -0.007(5)
C13 0.029(6) 0.013(5) 0.025(5) 0.010(4) 0.011(4) -0.003(4)
C14 0.022(5) 0.028(5) 0.022(5) 0.000(4) 0.003(4) 0.007(4)
C15 0.023(5) 0.029(5) 0.017(5) -0.003(4) 0.008(4) -0.006(4)
C16 0.019(5) 0.018(5) 0.015(5) 0.002(4) 0.005(4) 0.000(4)
C17 0.026(5) 0.020(5) 0.019(5) -0.001(4) -0.001(4) -0.004(4)
C18 0.029(6) 0.024(5) 0.013(5) 0.000(4) 0.001(4) 0.003(4)
C19 0.032(6) 0.025(5) 0.016(5) 0.005(4) 0.004(4) 0.003(5)
C20 0.035(6) 0.013(5) 0.020(5) 0.002(4) 0.007(4) 0.003(4)
C21 0.025(6) 0.044(7) 0.017(5) 0.000(5) 0.006(4) -0.008(5)
C22 0.035(6) 0.034(6) 0.019(5) 0.007(4) 0.006(5) -0.001(5)
C23 0.021(5) 0.027(6) 0.030(6) 0.005(5) -0.006(4) -0.002(4)
C24 0.015(5) 0.029(6) 0.018(5) 0.003(4) -0.001(4) -0.001(4)
C25 0.036(6) 0.017(5) 0.023(5) -0.001(4) 0.006(5) -0.008(4)
C26 0.022(5) 0.018(5) 0.031(6) -0.001(4) 0.002(4) -0.005(4)
C27 0.027(5) 0.023(5) 0.022(5) 0.002(4) 0.005(4) 0.006(4)
C28 0.024(5) 0.019(5) 0.020(5) 0.001(4) 0.003(4) 0.000(4)
C37 0.039(6) 0.049(7) 0.037(6) 0.015(5) 0.008(5) 0.003(5)
Cl5 0.111(5) 0.149(5) 0.145(6) 0.008(4) -0.022(7) 0.019(5)
Cl6 0.111(5) 0.149(5) 0.145(6) 0.008(4) -0.022(7) 0.019(5)
Cl5A 0.111(5) 0.149(5) 0.145(6) 0.008(4) -0.022(7) 0.019(5)
Cl6A 0.111(5) 0.149(5) 0.145(6) 0.008(4) -0.022(7) 0.019(5)
C38 0.039(6) 0.049(7) 0.037(6) 0.015(5) 0.008(5) 0.003(5)
Cl7 0.0411(17) 0.057(2) 0.0500(18) 0.0155(15) -0.0006(14) 0.0010(15)
Cl8 0.0461(17) 0.0332(15) 0.0382(16) 0.0081(12) 0.0047(13) 0.0021(13)

loop_
_atom_type_symbol
_atom_type_description
_atom_type_scat_dispersion_real
_atom_type_scat_dispersion_imag
_atom_type_scat_source
C C 0.0033 0.0016 'International Tables Vol C Tables 4.2.6.8 and 6.1.1.4'
H H 0.0000 0.0000 'International Tables Vol C Tables 4.2.6.8 and 6.1.1.4'
N N 0.0061 0.0033 'International Tables Vol C Tables 4.2.6.8 and 6.1.1.4'
O O 0.0106 0.0060 'International Tables Vol C Tables 4.2.6.8 and 6.1.1.4'
S S 0.1246 0.1234 'International Tables Vol C Tables 4.2.6.8 and 6.1.1.4'
Cl Cl 0.1484 0.1585 'International Tables Vol C Tables 4.2.6.8 and 6.1.1.4'
Re Re -1.0185 7.2310 'International Tables Vol C Tables 4.2.6.8 and 6.1.1.4'

loop_
_geom_angle_atom_site_label_1
_geom_angle_atom_site_label_2
_geom_angle_atom_site_label_3
_geom_angle
_geom_angle_site_symmetry_1
_geom_angle_site_symmetry_3
_geom_angle_publ_flag
C3 Re1 C1 86.0(4) . . ?
C3 Re1 C2 90.2(4) . . ?
C1 Re1 C2 89.3(4) . . ?
C3 Re1 N1 94.9(3) . . ?
C1 Re1 N1 101.4(3) . . ?
C2 Re1 N1 168.4(3) . . ?
C3 Re1 N8 176.0(3) . . ?
C1 Re1 N8 97.7(3) . . ?
C2 Re1 N8 88.5(3) . . ?
N1 Re1 N8 85.7(3) . . ?
C3 Re1 S1 94.0(3) . . ?
C1 Re1 S1 166.5(3) . . ?
C2 Re1 S1 104.2(3) . . ?
N1 Re1 S1 65.1(2) . . ?
N8 Re1 S1 82.65(19) . . ?
C5 Re2 C4 87.1(4) . . ?
C5 Re2 C6 89.0(4) . . ?
C4 Re2 C6 87.8(4) . . ?
C5 Re2 N3 170.5(3) . . ?
C4 Re2 N3 100.7(3) . . ?
C6 Re2 N3 96.7(3) . . ?
C5 Re2 N2 87.6(3) . . ?
C4 Re2 N2 98.5(3) . . ?
C6 Re2 N2 172.6(3) . . ?
N3 Re2 N2 85.9(3) . . ?
C5 Re2 S2 107.3(3) . . ?
C4 Re2 S2 165.6(3) . . ?
C6 Re2 S2 91.2(3) . . ?
N3 Re2 S2 65.20(19) . . ?
N2 Re2 S2 83.58(19) . . ?
C8 Re3 C9 87.9(5) . . ?
C8 Re3 C7 87.2(4) . . ?
C9 Re3 C7 88.6(4) . . ?
C8 Re3 N5 169.8(3) . . ?
C9 Re3 N5 93.0(4) . . ?
C7 Re3 N5 102.9(3) . . ?
C8 Re3 N4 92.1(4) . . ?
C9 Re3 N4 176.1(4) . . ?
C7 Re3 N4 95.4(3) . . ?
N5 Re3 N4 86.3(3) . . ?
C8 Re3 S3 105.2(3) . . ?
C9 Re3 S3 92.8(3) . . ?
C7 Re3 S3 167.6(3) . . ?
N5 Re3 S3 64.71(19) . . ?
N4 Re3 S3 83.43(19) . . ?
C12 Re4 C10 87.2(4) . . ?
C12 Re4 C11 90.1(5) . . ?
C10 Re4 C11 89.2(4) . . ?
C12 Re4 N7 90.1(4) . . ?
C10 Re4 N7 103.6(4) . . ?
C11 Re4 N7 167.2(4) . . ?
C12 Re4 N6 174.7(4) . . ?
C10 Re4 N6 97.6(3) . . ?
C11 Re4 N6 92.2(4) . . ?
N7 Re4 N6 86.6(3) . . ?
C12 Re4 S4 90.5(3) . . ?
C10 Re4 S4 168.6(3) . . ?
C11 Re4 S4 102.0(3) . . ?
N7 Re4 S4 65.2(2) . . ?
N6 Re4 S4 84.41(19) . . ?
C16 S1 Re1 80.4(3) . . ?
C20 S2 Re2 79.9(3) . . ?
C24 S3 Re3 80.7(3) . . ?
C28 S4 Re4 80.6(3) . . ?
C13 N1 C16 120.2(8) . . ?
C13 N1 Re1 136.8(6) . . ?
C16 N1 Re1 103.1(5) . . ?
C16 N2 C15 116.4(8) . . ?
C16 N2 Re2 125.7(6) . . ?
C15 N2 Re2 117.7(6) . . ?
C17 N3 C20 119.2(8) . . ?
C17 N3 Re2 137.9(6) . . ?
C20 N3 Re2 102.9(5) . . ?
C19 N4 C20 115.3(8) . . ?
C19 N4 Re3 118.1(6) . . ?
C20 N4 Re3 126.5(6) . . ?
C21 N5 C24 119.8(8) . . ?
C21 N5 Re3 136.8(6) . . ?
C24 N5 Re3 103.2(5) . . ?
C24 N6 C23 116.2(8) . . ?
C24 N6 Re4 125.7(6) . . ?
C23 N6 Re4 118.1(6) . . ?
C25 N7 C28 119.7(8) . . ?
C25 N7 Re4 138.2(6) . . ?
C28 N7 Re4 101.8(6) . . ?
C27 N8 C28 117.0(8) . . ?
C27 N8 Re1 118.7(6) . . ?
C28 N8 Re1 124.3(6) . . ?
O1 C1 Re1 174.7(8) . . ?
O2 C2 Re1 178.2(8) . . ?
O3 C3 Re1 175.5(8) . . ?
O4 C4 Re2 175.5(8) . . ?
O5 C5 Re2 177.5(8) . . ?
O6 C6 Re2 175.5(8) . . ?
O7 C7 Re3 175.7(9) . . ?
O8 C8 Re3 178.9(9) . . ?
O9 C9 Re3 176.1(11) . . ?
O10 C10 Re4 175.6(9) . . ?
O11 C11 Re4 178.0(10) . . ?
O12 C12 Re4 176.2(9) . . ?
N1 C13 C14 120.1(9) . . ?
N1 C13 H13A 119.9 . . ?
C14 C13 H13A 119.9 . . ?
C15 C14 C13 117.2(9) . . ?
C15 C14 H14A 121.4 . . ?
C13 C14 H14A 121.4 . . ?
N2 C15 C14 124.1(9) . . ?
N2 C15 H15A 118.0 . . ?
C14 C15 H15A 118.0 . . ?
N2 C16 N1 121.9(8) . . ?
N2 C16 S1 127.0(7) . . ?
N1 C16 S1 111.2(6) . . ?
N3 C17 C18 121.3(8) . . ?
N3 C17 H17A 119.3 . . ?
C18 C17 H17A 119.3 . . ?
C19 C18 C17 116.7(8) . . ?
C19 C18 H18A 121.6 . . ?
C17 C18 H18A 121.6 . . ?
N4 C19 C18 123.7(9) . . ?
N4 C19 H19A 118.1 . . ?
C18 C19 H19A 118.1 . . ?
N3 C20 N4 123.6(8) . . ?
N3 C20 S2 112.0(6) . . ?
N4 C20 S2 124.5(7) . . ?
N5 C21 C22 120.0(9) . . ?
N5 C21 H21A 120.0 . . ?
C22 C21 H21A 120.0 . . ?
C21 C22 C23 118.1(9) . . ?
C21 C22 H22A 120.9 . . ?
C23 C22 H22A 120.9 . . ?
N6 C23 C22 122.7(9) . . ?
N6 C23 H23A 118.7 . . ?
C22 C23 H23A 118.7 . . ?
N6 C24 N5 123.0(8) . . ?
N6 C24 S3 125.7(7) . . ?
N5 C24 S3 111.3(7) . . ?
N7 C25 C26 121.1(9) . . ?
N7 C25 H25A 119.5 . . ?
C26 C25 H25A 119.5 . . ?
C25 C26 C27 117.2(9) . . ?
C25 C26 H26A 121.4 . . ?
C27 C26 H26A 121.4 . . ?
N8 C27 C26 123.2(9) . . ?
N8 C27 H27A 118.4 . . ?
C26 C27 H27A 118.4 . . ?
N8 C28 N7 121.7(8) . . ?
N8 C28 S4 125.8(7) . . ?
N7 C28 S4 112.4(7) . . ?
Cl5 C37 Cl6 94.0(11) . . ?
Cl5 C37 H29A 112.9 . . ?
Cl6 C37 H29A 112.9 . . ?
Cl5 C37 H29B 112.9 . . ?
Cl6 C37 H29B 112.9 . . ?
H29A C37 H29B 110.3 . . ?
Cl5A C37A Cl6A 98.3(13) . . ?
Cl5A C37A H29C 112.1 . . ?
Cl6A C37A H29C 112.1 . . ?
Cl5A C37A H29D 112.1 . . ?
Cl6A C37A H29D 112.1 . . ?
H29C C37A H29D 109.7 . . ?
Cl8 C38 Cl7 110.7(6) . . ?
Cl8 C38 H30A 109.5 . . ?
Cl7 C38 H30A 109.5 . . ?
Cl8 C38 H30B 109.5 . . ?
Cl7 C38 H30B 109.5 . . ?
H30A C38 H30B 108.1 . . ?

loop_
_geom_bond_atom_site_label_1
_geom_bond_atom_site_label_2
_geom_bond_distance
_geom_bond_site_symmetry_2
_geom_bond_publ_flag
Re1 C3 1.903(10) . ?
Re1 C1 1.910(10) . ?
Re1 C2 1.912(10) . ?
Re1 N1 2.170(7) . ?
Re1 N8 2.229(7) . ?
Re1 S1 2.538(2) . ?
Re2 C5 1.912(9) . ?
Re2 C4 1.918(11) . ?
Re2 C6 1.932(10) . ?
Re2 N3 2.171(7) . ?
Re2 N2 2.219(7) . ?
Re2 S2 2.540(2) . ?
Re3 C8 1.899(11) . ?
Re3 C9 1.913(11) . ?
Re3 C7 1.921(11) . ?
Re3 N5 2.182(7) . ?
Re3 N4 2.224(7) . ?
Re3 S3 2.541(2) . ?
Re4 C12 1.906(11) . ?
Re4 C10 1.918(11) . ?
Re4 C11 1.928(12) . ?
Re4 N7 2.188(8) . ?
Re4 N6 2.232(7) . ?
Re4 S4 2.524(2) . ?
S1 C16 1.714(9) . ?
S2 C20 1.719(9) . ?
S3 C24 1.712(9) . ?
S4 C28 1.703(9) . ?
N1 C13 1.337(11) . ?
N1 C16 1.371(11) . ?
N2 C16 1.351(11) . ?
N2 C15 1.353(11) . ?
N3 C17 1.317(11) . ?
N3 C20 1.356(11) . ?
N4 C19 1.356(11) . ?
N4 C20 1.364(11) . ?
N5 C21 1.339(11) . ?
N5 C24 1.363(11) . ?
N6 C24 1.350(11) . ?
N6 C23 1.362(11) . ?
N7 C25 1.331(11) . ?
N7 C28 1.362(11) . ?
N8 C27 1.344(11) . ?
N8 C28 1.361(11) . ?
O1 C1 1.158(11) . ?
O2 C2 1.155(11) . ?
O3 C3 1.154(11) . ?
O4 C4 1.141(11) . ?
O5 C5 1.160(10) . ?
O6 C6 1.135(10) . ?
O7 C7 1.151(11) . ?
O8 C8 1.172(12) . ?
O9 C9 1.147(12) . ?
O10 C10 1.144(11) . ?
O11 C11 1.146(12) . ?
O12 C12 1.146(12) . ?
C13 C14 1.383(12) . ?
C13 H13A 0.9500 . ?
C14 C15 1.367(12) . ?
C14 H14A 0.9500 . ?
C15 H15A 0.9500 . ?
C17 C18 1.392(12) . ?
C17 H17A 0.9500 . ?
C18 C19 1.370(13) . ?
C18 H18A 0.9500 . ?
C19 H19A 0.9500 . ?
C21 C22 1.375(13) . ?
C21 H21A 0.9500 . ?
C22 C23 1.380(13) . ?
C22 H22A 0.9500 . ?
C23 H23A 0.9500 . ?
C25 C26 1.370(13) . ?
C25 H25A 0.9500 . ?
C26 C27 1.372(12) . ?
C26 H26A 0.9500 . ?
C27 H27A 0.9500 . ?
C37 Cl5 1.931(18) . ?
C37 Cl6 1.951(17) . ?
C37 H29A 0.9900 . ?
C37 H29B 0.9900 . ?
C37A Cl5A 1.874(19) . ?
C37A Cl6A 1.895(19) . ?
C37A H29C 0.9900 . ?
C37A H29D 0.9900 . ?
C38 Cl8 1.749(10) . ?
C38 Cl7 1.762(11) . ?
C38 H30A 0.9900 . ?
C38 H30B 0.9900 . ?

loop_
_geom_torsion_atom_site_label_1
_geom_torsion_atom_site_label_2
_geom_torsion_atom_site_label_3
_geom_torsion_atom_site_label_4
_geom_torsion
_geom_torsion_site_symmetry_1
_geom_torsion_site_symmetry_2
_geom_torsion_site_symmetry_3
_geom_torsion_site_symmetry_4
_geom_torsion_publ_flag
C16 N1 C13 C14 -1.7(13) . . . . ?
Re1 N1 C13 C14 178.8(7) . . . . ?
N1 C13 C14 C15 -2.6(13) . . . . ?
C16 N2 C15 C14 0.5(13) . . . . ?
Re2 N2 C15 C14 174.9(7) . . . . ?
C13 C14 C15 N2 3.2(14) . . . . ?
C15 N2 C16 N1 -5.0(12) . . . . ?
Re2 N2 C16 N1 -178.9(6) . . . . ?
C15 N2 C16 S1 175.7(7) . . . . ?
Re2 N2 C16 S1 1.8(11) . . . . ?
C13 N1 C16 N2 5.7(13) . . . . ?
Re1 N1 C16 N2 -174.6(7) . . . . ?
C13 N1 C16 S1 -175.0(6) . . . . ?
Re1 N1 C16 S1 4.7(7) . . . . ?
Re1 S1 C16 N2 175.3(8) . . . . ?
Re1 S1 C16 N1 -4.0(6) . . . . ?
C20 N3 C17 C18 -1.0(13) . . . . ?
Re2 N3 C17 C18 178.6(6) . . . . ?
N3 C17 C18 C19 2.9(13) . . . . ?
C20 N4 C19 C18 -2.3(13) . . . . ?
Re3 N4 C19 C18 -179.8(7) . . . . ?
C17 C18 C19 N4 -1.2(14) . . . . ?
C17 N3 C20 N4 -2.9(13) . . . . ?
Re2 N3 C20 N4 177.4(7) . . . . ?
C17 N3 C20 S2 178.1(7) . . . . ?
Re2 N3 C20 S2 -1.6(7) . . . . ?
C19 N4 C20 N3 4.5(12) . . . . ?
Re3 N4 C20 N3 -178.2(6) . . . . ?
C19 N4 C20 S2 -176.7(7) . . . . ?
Re3 N4 C20 S2 0.6(11) . . . . ?
Re2 S2 C20 N3 1.3(6) . . . . ?
Re2 S2 C20 N4 -177.6(8) . . . . ?
C24 N5 C21 C22 -1.9(13) . . . . ?
Re3 N5 C21 C22 -176.9(7) . . . . ?
N5 C21 C22 C23 -1.1(14) . . . . ?
C24 N6 C23 C22 1.5(13) . . . . ?
Re4 N6 C23 C22 -178.5(7) . . . . ?
C21 C22 C23 N6 1.3(14) . . . . ?
C23 N6 C24 N5 -4.7(13) . . . . ?
Re4 N6 C24 N5 175.3(6) . . . . ?
C23 N6 C24 S3 173.9(7) . . . . ?
Re4 N6 C24 S3 -6.1(11) . . . . ?
C21 N5 C24 N6 5.0(13) . . . . ?
Re3 N5 C24 N6 -178.5(7) . . . . ?
C21 N5 C24 S3 -173.7(7) . . . . ?
Re3 N5 C24 S3 2.7(7) . . . . ?
Re3 S3 C24 N6 179.0(8) . . . . ?
Re3 S3 C24 N5 -2.3(6) . . . . ?
C28 N7 C25 C26 -1.5(13) . . . . ?
Re4 N7 C25 C26 171.5(7) . . . . ?
N7 C25 C26 C27 4.2(13) . . . . ?
C28 N8 C27 C26 1.7(13) . . . . ?
Re1 N8 C27 C26 -178.0(7) . . . . ?
C25 C26 C27 N8 -4.4(14) . . . . ?
C27 N8 C28 N7 1.3(12) . . . . ?
Re1 N8 C28 N7 -179.1(6) . . . . ?
C27 N8 C28 S4 -175.4(7) . . . . ?
Re1 N8 C28 S4 4.3(11) . . . . ?
C25 N7 C28 N8 -1.4(13) . . . . ?
Re4 N7 C28 N8 -176.6(7) . . . . ?
C25 N7 C28 S4 175.7(7) . . . . ?
Re4 N7 C28 S4 0.5(7) . . . . ?
Re4 S4 C28 N8 176.5(8) . . . . ?
Re4 S4 C28 N7 -0.4(6) . . . . ?
